data_4345124
loop_
_publ_author_name
'Vonci, Michele'
'Giansiracusa, Marcus J.'
'Van den Heuvel, Willem'
'Gable, Robert W.'
'Moubaraki, Boujemaa'
'Murray, Keith S.'
'Yu, Dehong'
'Mole, Richard A.'
'Soncini, Alessandro'
'Boskovic, Colette'

_publ_section_title
;
 Magnetic Excitations in Polyoxotungstate-Supported Lanthanoid
 Single-Molecule Magnets: An Inelastic Neutron Scattering and ab Initio
 Study.
;
_journal_issue 1
_journal_name_full 'Inorganic chemistry'
_journal_page_first 378
_journal_page_last 394
_journal_paper_doi 10.1021/acs.inorgchem.6b02312
_journal_volume 56
_journal_year 2017
_chemical_formula_moiety 'Ho Na9 O68 W10, 3(O)'
_chemical_formula_sum 'H70 Ho Na9 O71 W10'
_chemical_formula_weight 3416.90
_space_group_crystal_system triclinic
_space_group_IT_number 2
_space_group_name_Hall '-P 1'
_space_group_name_H-M_alt 'P -1'
_symmetry_space_group_name_Hall '-P 1'
_symmetry_space_group_name_H-M 'P -1'
_audit_creation_date 2015-12-27
_audit_creation_method
;
Olex2 1.2
(compiled 2015.09.30 svn.r3233 for OlexSys, GUI svn.r5103)
;
_cell_angle_alpha 82.807(3)
_cell_angle_beta 74.529(3)
_cell_angle_gamma 88.854(3)
_cell_formula_units_Z 2
_cell_length_a 12.7217(5)
_cell_length_b 13.0494(5)
_cell_length_c 20.4707(7)
_cell_measurement_reflns_used 9638
_cell_measurement_temperature 90.00(10)
_cell_measurement_theta_max 74.8330
_cell_measurement_theta_min 3.4090
_cell_volume 3249.1(2)
_computing_cell_refinement
;
CrysAlisPro, Agilent Technologies,
Version 1.171.37.34 (release 22-05-2014 CrysAlis171 .NET)
(compiled May 22 2014,16:03:01)
;
_computing_data_collection
;
CrysAlisPro, Agilent Technologies,
Version 1.171.37.34 (release 22-05-2014 CrysAlis171 .NET)
(compiled May 22 2014,16:03:01)
;
_computing_data_reduction
;
CrysAlisPro, Agilent Technologies,
Version 1.171.37.34 (release 22-05-2014 CrysAlis171 .NET)
(compiled May 22 2014,16:03:01)
;
_computing_molecular_graphics 'Olex2 (Dolomanov et al., 2009)'
_computing_publication_material 'Olex2 (Dolomanov et al., 2009)'
_computing_structure_refinement 'ShelXL (Sheldrick, 2015)'
_computing_structure_solution 'ShelXT (Sheldrick, 2015)'
_diffrn_ambient_environment N~2~
_diffrn_ambient_temperature 90.00(10)
_diffrn_detector 'CCD plate'
_diffrn_detector_area_resol_mean 10.2273
_diffrn_detector_type Atlas
_diffrn_measured_fraction_theta_full 1.000
_diffrn_measured_fraction_theta_max 0.971
_diffrn_measurement_details
;
#__ type_ start__ end____ width___ exp.time_
  1 omega    7.00   55.00   1.0000    1.0000
omega____ theta____ kappa____ phi______ frames
    -       38.5907  -99.0000    0.0000 48

#__ type_ start__ end____ width___ exp.time_
  2 omega   25.00   88.00   1.0000    1.0000
omega____ theta____ kappa____ phi______ frames
    -       38.5907 -125.0000  120.0000 63

#__ type_ start__ end____ width___ exp.time_
  3 omega   31.00  104.00   1.0000    1.0000
omega____ theta____ kappa____ phi______ frames
    -      111.4249 -111.0000   30.0000 73

#__ type_ start__ end____ width___ exp.time_
  4 omega   44.00  141.00   1.0000    1.0000
omega____ theta____ kappa____ phi______ frames
    -      111.4249  -30.0000   90.0000 97

#__ type_ start__ end____ width___ exp.time_
  5 omega  118.00  159.00   1.0000    1.0000
omega____ theta____ kappa____ phi______ frames
    -      111.4249   45.0000  150.0000 41

#__ type_ start__ end____ width___ exp.time_
  6 omega  121.00  172.00   1.0000    1.0000
omega____ theta____ kappa____ phi______ frames
    -      111.4249  111.0000   60.0000 51

#__ type_ start__ end____ width___ exp.time_
  7 omega  134.00  172.00   1.0000    1.0000
omega____ theta____ kappa____ phi______ frames
    -      111.4249   45.0000   60.0000 38

#__ type_ start__ end____ width___ exp.time_
  8 omega  100.00  178.00   1.0000    1.0000
omega____ theta____ kappa____ phi______ frames
    -      111.4249  111.0000   90.0000 78

#__ type_ start__ end____ width___ exp.time_
  9 omega  101.00  148.00   1.0000    1.0000
omega____ theta____ kappa____ phi______ frames
    -      111.4249  111.0000  150.0000 47

#__ type_ start__ end____ width___ exp.time_
 10 omega   82.00  113.00   1.0000    1.0000
omega____ theta____ kappa____ phi______ frames
    -      111.4249   45.0000  150.0000 31

#__ type_ start__ end____ width___ exp.time_
 11 omega   81.00  109.00   1.0000    1.0000
omega____ theta____ kappa____ phi______ frames
    -      111.4249   45.0000   60.0000 28

#__ type_ start__ end____ width___ exp.time_
 12 omega   33.00  114.00   1.0000    1.0000
omega____ theta____ kappa____ phi______ frames
    -      111.4249   15.0000  150.0000 81

#__ type_ start__ end____ width___ exp.time_
 13 omega   36.00  115.00   1.0000    1.0000
omega____ theta____ kappa____ phi______ frames
    -      111.4249 -111.0000   90.0000 79

#__ type_ start__ end____ width___ exp.time_
 14 omega   27.00  145.00   1.0000    1.0000
omega____ theta____ kappa____ phi______ frames
    -      111.4249  -77.0000   90.0000 118

#__ type_ start__ end____ width___ exp.time_
 15 omega   73.00  115.00   1.0000    1.0000
omega____ theta____ kappa____ phi______ frames
    -      111.4249 -111.0000  -90.0000 42

#__ type_ start__ end____ width___ exp.time_
 16 omega   35.00   61.00   1.0000    1.0000
omega____ theta____ kappa____ phi______ frames
    -      111.4249 -111.0000  -90.0000 26

#__ type_ start__ end____ width___ exp.time_
 17 omega   35.00   71.00   1.0000    1.0000
omega____ theta____ kappa____ phi______ frames
    -      111.4249  -94.0000  -90.0000 36

#__ type_ start__ end____ width___ exp.time_
 18 omega  -63.00   41.00   1.0000    1.0000
omega____ theta____ kappa____ phi______ frames
    -      -38.5907   37.0000 -150.0000 104

#__ type_ start__ end____ width___ exp.time_
 19 omega  -93.00  -29.00   1.0000    1.0000
omega____ theta____ kappa____ phi______ frames
    -      -38.5907  125.0000 -150.0000 64

#__ type_ start__ end____ width___ exp.time_
 20 omega -123.00  -87.00   1.0000    1.0000
omega____ theta____ kappa____ phi______ frames
    -      -38.5907  -99.0000 -180.0000 36

#__ type_ start__ end____ width___ exp.time_
 21 omega -118.00  -83.00   1.0000    1.0000
omega____ theta____ kappa____ phi______ frames
    -      -38.5907  -99.0000  -90.0000 35

#__ type_ start__ end____ width___ exp.time_
 22 omega -123.00  -79.00   1.0000    1.0000
omega____ theta____ kappa____ phi______ frames
    -      -38.5907  -99.0000  -30.0000 44

#__ type_ start__ end____ width___ exp.time_
 23 omega -124.00  -99.00   1.0000    1.0000
omega____ theta____ kappa____ phi______ frames
    -      -38.5907  -99.0000 -120.0000 25

#__ type_ start__ end____ width___ exp.time_
 24 omega -123.00  -79.00   1.0000    1.0000
omega____ theta____ kappa____ phi______ frames
    -      -38.5907  -99.0000  120.0000 44
;
_diffrn_measurement_device 'four-circle diffractometer'
_diffrn_measurement_device_type 'SuperNova, Dual, Cu at zero, Atlas'
_diffrn_measurement_method '\w scans'
_diffrn_orient_matrix_UB_11 0.0632075000
_diffrn_orient_matrix_UB_12 0.1036744000
_diffrn_orient_matrix_UB_13 -0.0195546000
_diffrn_orient_matrix_UB_21 0.0270353000
_diffrn_orient_matrix_UB_22 -0.0159584000
_diffrn_orient_matrix_UB_23 -0.0759742000
_diffrn_orient_matrix_UB_31 -0.1051893000
_diffrn_orient_matrix_UB_32 0.0562043000
_diffrn_orient_matrix_UB_33 -0.0062326000
_diffrn_radiation_monochromator mirror
_diffrn_radiation_probe x-ray
_diffrn_radiation_type CuK\a
_diffrn_radiation_wavelength 1.54184
_diffrn_reflns_av_R_equivalents 0.0473
_diffrn_reflns_av_unetI/netI 0.0652
_diffrn_reflns_Laue_measured_fraction_full 1.000
_diffrn_reflns_Laue_measured_fraction_max 0.971
_diffrn_reflns_limit_h_max 12
_diffrn_reflns_limit_h_min -15
_diffrn_reflns_limit_k_max 16
_diffrn_reflns_limit_k_min -14
_diffrn_reflns_limit_l_max 25
_diffrn_reflns_limit_l_min -25
_diffrn_reflns_number 23042
_diffrn_reflns_point_group_measured_fraction_full 1.000
_diffrn_reflns_point_group_measured_fraction_max 0.971
_diffrn_reflns_theta_full 67.684
_diffrn_reflns_theta_max 75.158
_diffrn_reflns_theta_min 3.414
_diffrn_source 'sealed X-ray tube'
_diffrn_source_type 'SuperNova (Cu) X-ray Source'
_exptl_absorpt_coefficient_mu 35.676
_exptl_absorpt_correction_T_max 0.786
_exptl_absorpt_correction_T_min 0.019
_exptl_absorpt_correction_type gaussian
_exptl_absorpt_process_details
;
CrysAlisPro, Agilent Technologies,
Version 1.171.37.34 (release 22-05-2014 CrysAlis171 .NET)
(compiled May 22 2014,16:03:01)
Numerical absorption correction based on gaussian integration over
            a multifaceted crystal model
Empirical absorption correction using spherical harmonics,
 implemented in SCALE3 ABSPACK scaling algorithm.
;
_exptl_crystal_density_diffrn 3.493
_exptl_crystal_description
;
;
_exptl_crystal_F_000 3088
_exptl_crystal_size_max 0.5701
_exptl_crystal_size_mid 0.1036
_exptl_crystal_size_min 0.0067
_refine_diff_density_max 2.242
_refine_diff_density_min -1.730
_refine_diff_density_rms 0.399
_refine_ls_extinction_method none
_refine_ls_goodness_of_fit_ref 1.038
_refine_ls_hydrogen_treatment undef
_refine_ls_matrix_type full
_refine_ls_number_parameters 820
_refine_ls_number_reflns 13010
_refine_ls_number_restraints 6
_refine_ls_restrained_S_all 1.037
_refine_ls_R_factor_all 0.0455
_refine_ls_R_factor_gt 0.0361
_refine_ls_shift/su_max 0.001
_refine_ls_shift/su_mean 0.000
_refine_ls_structure_factor_coef Fsqd
_refine_ls_weighting_details 'w=1/[\s^2^(Fo^2^)+(0.0265P)^2^] where P=(Fo^2^+2Fc^2^)/3'
_refine_ls_weighting_scheme calc
_refine_ls_wR_factor_gt 0.0774
_refine_ls_wR_factor_ref 0.0824
_reflns_Friedel_coverage 0.000
_reflns_number_gt 10964
_reflns_number_total 13010
_reflns_threshold_expression 'I > 2\s(I)'
_cod_data_source_file ic6b02312_si_002.cif
_cod_data_source_block HoW10a
_cod_database_code 4345124
_chemical_oxdiff_formula 'W10 Ho1 Na9 O73 H74'
_shelx_space_group_comment
;
The symmetry employed for this shelxl refinement is uniquely defined
by the following loop, which should always be used as a source of
symmetry information in preference to the above space-group names.
They are only intended as comments.
;
_reflns_odcompleteness_completeness 99.99
_reflns_odcompleteness_iscentric 1
_reflns_odcompleteness_theta 66.97
_olex2_refinement_description
;
1. Uiso/Uaniso restraints and constraints
Uanis(O31) \\sim Ueq: with sigma of 0.0002 and sigma for terminal atoms of 0.024
;
_shelx_shelxl_version_number 2014/7

loop_
_space_group_symop_operation_xyz
'x, y, z'
'-x, -y, -z'

loop_
_atom_site_label
_atom_site_type_symbol
_atom_site_fract_x
_atom_site_fract_y
_atom_site_fract_z
_atom_site_U_iso_or_equiv
_atom_site_adp_type
_atom_site_occupancy
_atom_site_site_symmetry_order
_atom_site_calc_flag
_atom_site_refinement_flags_adp
W9 W 1.12304(3) 0.22748(3) 0.61928(2) 0.01693(8) Uani 1 1 d .
W8 W 0.94962(3) 0.03461(3) 0.68010(2) 0.01677(8) Uani 1 1 d .
W2 W 0.73672(3) 0.43935(3) 0.90323(2) 0.01708(8) Uani 1 1 d .
W6 W 1.16697(3) 0.22252(3) 0.77001(2) 0.01688(8) Uani 1 1 d .
W5 W 0.82251(3) 0.56833(3) 0.75058(2) 0.01690(8) Uani 1 1 d .
W4 W 0.66261(3) 0.43026(3) 0.69316(2) 0.01680(8) Uani 1 1 d .
W3 W 0.57542(3) 0.30197(3) 0.84392(2) 0.01683(8) Uani 1 1 d .
W7 W 0.99305(3) 0.03085(3) 0.82959(2) 0.01704(8) Uani 1 1 d .
W1 W 0.55693(3) 0.55713(3) 0.82779(2) 0.01735(8) Uani 1 1 d .
W10 W 1.20267(3) 0.00851(3) 0.69381(2) 0.01729(8) Uani 1 1 d .
Ho1 Ho 0.87632(5) 0.28154(5) 0.76320(3) 0.01802(13) Uani 1 1 d .
Na6 Na 0.1861(3) 0.6026(3) 0.76717(18) 0.0230(7) Uani 1 1 d .
Na4 Na 0.2953(3) 0.2179(3) 0.98958(18) 0.0238(7) Uani 1 1 d .
Na2 Na 0.5593(3) -0.0482(3) 0.79300(18) 0.0225(7) Uani 1 1 d .
Na1 Na 0.6993(3) -0.0698(3) 0.62133(18) 0.0239(7) Uani 1 1 d .
Na8 Na 0.4688(3) 0.7064(3) 0.43666(18) 0.0232(7) Uani 1 1 d .
Na9 Na 0.0656(3) 0.6034(3) 0.50946(18) 0.0231(7) Uani 1 1 d .
Na3 Na 0.3194(3) -0.0467(3) 0.93819(18) 0.0239(7) Uani 1 1 d .
Na5 Na 0.1335(3) 0.5097(3) 0.94183(18) 0.0220(7) Uani 1 1 d .
Na7 Na 0.2469(3) 0.6356(3) 0.58758(18) 0.0240(7) Uani 1 1 d .
O2 O 0.6135(5) 0.5401(5) 0.9049(3) 0.0183(12) Uani 1 1 d .
O34 O 1.0905(5) -0.0440(5) 0.6630(3) 0.0203(12) Uani 1 1 d .
O25 O 1.1035(5) 0.1197(5) 0.8459(3) 0.0185(12) Uani 1 1 d .
O29 O 1.0292(5) 0.1263(5) 0.5990(3) 0.0186(12) Uani 1 1 d .
O35 O 1.2309(5) 0.1097(5) 0.6137(3) 0.0191(12) Uani 1 1 d .
O32 O 1.2671(5) 0.1069(4) 0.7348(3) 0.0175(12) Uani 1 1 d .
O3 O 0.4820(5) 0.4302(5) 0.8587(3) 0.0189(12) Uani 1 1 d .
O51 O 0.4301(5) 0.2977(5) 1.0243(3) 0.0236(13) Uani 1 1 d .
O9 O 0.6195(5) 0.3365(5) 0.9230(3) 0.0185(12) Uani 1 1 d .
O13 O 0.7645(5) 0.5471(4) 0.6727(3) 0.0180(12) Uani 1 1 d .
O7 O 0.8232(5) 0.5552(5) 0.8461(3) 0.0207(13) Uani 1 1 d .
O11 O 0.5581(5) 0.3291(5) 0.7523(3) 0.0191(12) Uani 1 1 d .
O46 O 0.3952(5) 0.0513(5) 0.8290(3) 0.0227(13) Uani 1 1 d .
O5 O 0.6829(5) 0.6412(5) 0.7824(3) 0.0210(13) Uani 1 1 d .
O33 O 1.1258(5) -0.0475(4) 0.7842(3) 0.0188(12) Uani 1 1 d .
O22 O 1.0086(5) 0.3027(4) 0.6563(3) 0.0184(12) Uani 1 1 d .
O27 O 0.9236(5) -0.0359(4) 0.7719(3) 0.0162(11) Uani 1 1 d .
O15 O 0.8357(5) 0.3474(5) 0.8685(3) 0.0196(12) Uani 1 1 d .
O63 O 0.1458(5) 0.7415(5) 0.4295(3) 0.0198(12) Uani 1 1 d .
O49 O 0.1855(5) 0.0920(5) 0.9612(3) 0.0233(13) Uani 1 1 d .
O62 O -0.0460(5) 0.4793(5) 0.5819(3) 0.0218(13) Uani 1 1 d .
O12 O 0.6286(5) 0.4304(5) 0.6162(3) 0.0212(13) Uani 1 1 d .
O4 O 0.5536(5) 0.5323(4) 0.7365(3) 0.0170(12) Uani 1 1 d .
O24 O 1.2585(5) 0.2846(5) 0.8016(3) 0.0217(13) Uani 1 1 d .
O40 O 0.6485(5) 0.0680(5) 0.6898(3) 0.0247(14) Uani 1 1 d .
O19 O 1.0482(5) 0.2999(5) 0.7863(3) 0.0196(12) Uani 1 1 d .
O28 O 0.8777(5) -0.0417(5) 0.6417(3) 0.0231(13) Uani 1 1 d .
O6 O 0.6909(5) 0.4414(4) 0.7981(3) 0.0185(12) Uani 1 1 d .
O8 O 0.7584(5) 0.4509(5) 0.9817(3) 0.0220(13) Uani 1 1 d .
O16 O 0.6950(5) 0.2272(5) 0.8171(3) 0.0198(12) Uani 1 1 d .
O18 O 0.9129(5) 0.4609(5) 0.7353(3) 0.0188(12) Uani 1 1 d .
O21 O 0.8564(5) 0.1346(4) 0.7085(3) 0.0171(12) Uani 1 1 d .
O14 O 0.9058(5) 0.6771(5) 0.7161(3) 0.0224(13) Uani 1 1 d .
O30 O 1.1786(5) 0.2951(4) 0.5392(3) 0.0202(12) Uani 1 1 d .
O56 O 0.3421(5) 0.4811(5) 0.7400(3) 0.0233(13) Uani 1 1 d .
O26 O 0.9553(5) -0.0490(5) 0.9058(3) 0.0211(13) Uani 1 1 d .
O68 O 0.5199(5) 0.7980(5) 0.3234(3) 0.0238(13) Uani 1 1 d .
O55 O 0.2322(5) 0.6488(5) 0.8641(3) 0.0218(13) Uani 1 1 d .
O53 O 0.0201(5) 0.3816(5) 1.0214(3) 0.0246(14) Uani 1 1 d .
O54 O 0.0536(5) 0.4854(5) 0.8481(3) 0.0232(13) Uani 1 1 d .
O60 O 0.2293(5) 0.5173(5) 0.5105(3) 0.0207(12) Uani 1 1 d .
O52 O 0.2643(5) 0.3729(5) 0.9184(3) 0.0206(12) Uani 1 1 d .
O65 O 0.3011(5) 0.7796(5) 0.4908(3) 0.0241(13) Uani 1 1 d .
O41 O 0.6999(5) -0.1560(5) 0.7377(3) 0.0262(14) Uani 1 1 d .
O39 O 0.7355(5) -0.2455(5) 0.5937(3) 0.0247(14) Uani 1 1 d .
O45 O 0.1858(6) -0.1524(5) 0.9086(4) 0.0310(16) Uani 1 1 d .
O47 O 0.2741(5) -0.1480(5) 1.0394(3) 0.0258(14) Uani 1 1 d .
O44 O 0.6839(5) 0.0120(5) 0.8476(3) 0.0232(13) Uani 1 1 d .
O36 O 1.3098(5) -0.0776(5) 0.6709(3) 0.0224(13) Uani 1 1 d .
O48 O 0.3917(5) 0.0594(5) 1.0116(4) 0.0258(14) Uani 1 1 d .
O64 O 0.4424(5) 0.5995(5) 0.5416(3) 0.0265(14) Uani 1 1 d .
O43 O 0.4721(5) -0.1572(5) 0.8974(3) 0.0245(14) Uani 1 1 d .
O57 O 0.0552(6) 0.7416(5) 0.7839(4) 0.0278(15) Uani 1 1 d .
O50 O 0.1633(5) 0.2626(5) 1.0913(3) 0.0233(13) Uani 1 1 d .
O17 O 0.7726(5) 0.3405(4) 0.6869(3) 0.0183(12) Uani 1 1 d .
O67 O 0.6132(5) 0.5966(5) 0.3882(3) 0.0241(13) Uani 1 1 d .
O58 O 0.2980(5) 0.7094(5) 0.6733(3) 0.0233(13) Uani 1 1 d .
O59 O 0.1378(5) 0.5093(5) 0.6797(3) 0.0218(13) Uani 1 1 d .
O61 O 0.0701(5) 0.7049(5) 0.5933(3) 0.0214(13) Uani 1 1 d .
O23 O 1.2090(5) 0.2803(5) 0.6734(3) 0.0190(12) Uani 1 1 d .
O20 O 0.8966(5) 0.1336(5) 0.8386(3) 0.0200(12) Uani 1 1 d .
O10 O 0.4721(5) 0.2125(5) 0.8825(3) 0.0217(13) Uani 1 1 d .
O37 O 0.5306(5) -0.0493(5) 0.5858(3) 0.0265(14) Uani 1 1 d .
O38 O 0.7791(5) 0.0042(5) 0.5022(3) 0.0258(14) Uani 1 1 d .
O31 O 1.0687(5) 0.1225(5) 0.7221(3) 0.0207(12) Uani 1 1 d U
O66 O 0.5542(5) 0.8553(5) 0.4638(4) 0.0286(15) Uani 1 1 d .
O42 O 0.4511(6) -0.1532(6) 0.7523(4) 0.0353(17) Uani 1 1 d .
O1 O 0.4559(5) 0.6492(5) 0.8457(3) 0.0222(13) Uani 1 1 d .
O69 O 0.9830(5) 0.1114(5) 0.4734(3) 0.0233(13) Uani 1 1 d .
O71 O 0.9552(5) 0.2365(5) 0.9545(4) 0.0288(15) Uani 1 1 d .
O70 O 0.5199(6) 0.6822(5) 0.6412(4) 0.0338(17) Uani 1 1 d .

loop_
_atom_site_aniso_label
_atom_site_aniso_U_11
_atom_site_aniso_U_22
_atom_site_aniso_U_33
_atom_site_aniso_U_23
_atom_site_aniso_U_13
_atom_site_aniso_U_12
W9 0.01697(18) 0.01639(19) 0.01721(16) -0.00242(13) -0.00407(14) 0.00063(15)
W8 0.01636(18) 0.01610(19) 0.01800(16) -0.00315(14) -0.00439(14) 0.00081(14)
W2 0.01705(18) 0.0169(2) 0.01754(16) -0.00322(14) -0.00462(14) 0.00077(15)
W6 0.01671(18) 0.01622(19) 0.01814(16) -0.00284(14) -0.00511(14) 0.00052(14)
W5 0.01648(18) 0.01586(19) 0.01848(17) -0.00247(13) -0.00472(14) 0.00054(14)
W4 0.01679(18) 0.0167(2) 0.01726(16) -0.00257(13) -0.00494(14) 0.00079(15)
W3 0.01639(18) 0.01620(19) 0.01769(16) -0.00255(13) -0.00396(14) 0.00032(14)
W7 0.01729(19) 0.01602(19) 0.01762(16) -0.00195(14) -0.00440(14) 0.00076(15)
W1 0.01654(18) 0.0160(2) 0.01972(17) -0.00337(14) -0.00471(14) 0.00125(15)
W10 0.01661(19) 0.0164(2) 0.01888(16) -0.00292(14) -0.00460(14) 0.00136(15)
Ho1 0.0179(3) 0.0181(3) 0.0181(3) -0.0023(2) -0.0049(2) 0.0005(2)
Na6 0.0246(18) 0.0215(19) 0.0223(16) -0.0025(14) -0.0055(14) -0.0006(14)
Na4 0.0275(19) 0.0211(19) 0.0244(16) -0.0023(14) -0.0099(15) 0.0001(15)
Na2 0.0206(17) 0.0229(19) 0.0235(16) -0.0041(14) -0.0047(14) 0.0011(14)
Na1 0.0239(18) 0.025(2) 0.0243(17) -0.0045(14) -0.0084(15) 0.0007(15)
Na8 0.0227(18) 0.0238(19) 0.0227(16) -0.0002(14) -0.0066(14) -0.0006(14)
Na9 0.0242(18) 0.0220(19) 0.0229(16) -0.0028(14) -0.0058(14) -0.0036(14)
Na3 0.0222(18) 0.025(2) 0.0240(16) -0.0013(14) -0.0060(14) 0.0012(15)
Na5 0.0222(17) 0.0202(18) 0.0236(16) -0.0040(14) -0.0058(14) 0.0009(14)
Na7 0.0224(18) 0.026(2) 0.0234(16) -0.0031(14) -0.0060(14) -0.0025(15)
O2 0.017(3) 0.022(3) 0.018(3) -0.003(2) -0.008(2) 0.006(2)
O34 0.018(3) 0.019(3) 0.023(3) -0.003(2) -0.004(2) 0.002(2)
O25 0.020(3) 0.022(3) 0.017(3) -0.003(2) -0.010(2) -0.002(2)
O29 0.019(3) 0.020(3) 0.019(3) -0.004(2) -0.008(2) -0.003(2)
O35 0.018(3) 0.018(3) 0.021(3) -0.003(2) -0.005(2) 0.003(2)
O32 0.016(3) 0.017(3) 0.020(3) -0.004(2) -0.005(2) 0.003(2)
O3 0.015(3) 0.019(3) 0.023(3) -0.007(2) -0.003(2) 0.003(2)
O51 0.025(3) 0.024(3) 0.023(3) -0.008(2) -0.006(3) 0.004(3)
O9 0.019(3) 0.019(3) 0.018(3) -0.004(2) -0.005(2) -0.002(2)
O13 0.019(3) 0.014(3) 0.020(3) -0.003(2) -0.004(2) 0.000(2)
O7 0.024(3) 0.021(3) 0.019(3) -0.006(2) -0.006(2) -0.001(3)
O11 0.022(3) 0.016(3) 0.021(3) -0.001(2) -0.009(2) -0.001(2)
O46 0.022(3) 0.020(3) 0.027(3) -0.003(2) -0.009(3) 0.002(3)
O5 0.023(3) 0.016(3) 0.026(3) -0.003(2) -0.010(3) 0.004(2)
O33 0.023(3) 0.013(3) 0.019(3) -0.001(2) -0.003(2) 0.002(2)
O22 0.015(3) 0.015(3) 0.024(3) 0.001(2) -0.005(2) 0.003(2)
O27 0.016(3) 0.011(3) 0.020(3) -0.001(2) -0.003(2) -0.003(2)
O15 0.019(3) 0.017(3) 0.023(3) -0.003(2) -0.006(2) 0.002(2)
O63 0.020(3) 0.016(3) 0.025(3) -0.007(2) -0.006(2) 0.002(2)
O49 0.022(3) 0.024(3) 0.026(3) -0.004(3) -0.008(3) -0.001(3)
O62 0.021(3) 0.020(3) 0.020(3) -0.001(2) 0.000(2) -0.001(3)
O12 0.023(3) 0.018(3) 0.023(3) -0.001(2) -0.008(3) -0.003(2)
O4 0.016(3) 0.017(3) 0.017(3) 0.000(2) -0.003(2) 0.001(2)
O24 0.022(3) 0.021(3) 0.024(3) -0.004(2) -0.008(3) -0.002(3)
O40 0.023(3) 0.020(3) 0.028(3) 0.001(3) -0.004(3) -0.001(3)
O19 0.015(3) 0.020(3) 0.021(3) 0.000(2) -0.001(2) 0.001(2)
O28 0.023(3) 0.023(3) 0.024(3) -0.004(2) -0.006(3) 0.002(3)
O6 0.017(3) 0.015(3) 0.026(3) -0.003(2) -0.010(2) -0.002(2)
O8 0.026(3) 0.023(3) 0.018(3) -0.008(2) -0.005(2) 0.001(3)
O16 0.017(3) 0.022(3) 0.020(3) -0.004(2) -0.004(2) -0.001(2)
O18 0.015(3) 0.019(3) 0.021(3) -0.003(2) -0.002(2) 0.000(2)
O21 0.018(3) 0.016(3) 0.018(3) -0.004(2) -0.005(2) 0.002(2)
O14 0.026(3) 0.021(3) 0.020(3) -0.002(2) -0.007(3) 0.002(3)
O30 0.023(3) 0.012(3) 0.024(3) -0.002(2) -0.005(3) -0.001(2)
O56 0.023(3) 0.022(3) 0.027(3) -0.001(3) -0.013(3) 0.000(3)
O26 0.023(3) 0.018(3) 0.023(3) 0.000(2) -0.007(3) -0.004(2)
O68 0.026(3) 0.021(3) 0.026(3) 0.000(2) -0.009(3) 0.001(3)
O55 0.020(3) 0.022(3) 0.025(3) -0.003(2) -0.009(3) 0.003(3)
O53 0.027(3) 0.019(3) 0.028(3) -0.004(3) -0.006(3) 0.000(3)
O54 0.024(3) 0.019(3) 0.027(3) -0.004(2) -0.007(3) -0.002(3)
O60 0.020(3) 0.020(3) 0.025(3) -0.006(2) -0.009(2) -0.001(2)
O52 0.017(3) 0.021(3) 0.022(3) -0.002(2) -0.001(2) 0.000(2)
O65 0.024(3) 0.022(3) 0.028(3) -0.005(3) -0.009(3) 0.000(3)
O41 0.026(3) 0.020(3) 0.030(3) -0.001(3) -0.003(3) 0.003(3)
O39 0.026(3) 0.024(4) 0.023(3) -0.005(3) -0.004(3) 0.001(3)
O45 0.030(4) 0.025(4) 0.044(4) -0.007(3) -0.019(3) 0.006(3)
O47 0.033(4) 0.019(3) 0.024(3) 0.000(2) -0.006(3) 0.001(3)
O44 0.022(3) 0.025(3) 0.021(3) -0.002(2) -0.004(2) -0.004(3)
O36 0.021(3) 0.019(3) 0.028(3) -0.004(2) -0.006(3) 0.003(3)
O48 0.023(3) 0.019(3) 0.034(3) 0.000(3) -0.007(3) -0.002(3)
O64 0.029(4) 0.022(4) 0.027(3) -0.003(3) -0.006(3) 0.004(3)
O43 0.032(4) 0.013(3) 0.029(3) -0.002(2) -0.009(3) 0.000(3)
O57 0.032(4) 0.024(4) 0.031(3) -0.001(3) -0.017(3) 0.000(3)
O50 0.024(3) 0.022(3) 0.024(3) 0.000(2) -0.007(3) -0.006(3)
O17 0.019(3) 0.016(3) 0.020(3) -0.005(2) -0.004(2) 0.002(2)
O67 0.022(3) 0.019(3) 0.031(3) -0.003(3) -0.007(3) 0.003(3)
O58 0.024(3) 0.022(3) 0.026(3) -0.006(3) -0.009(3) -0.001(3)
O59 0.021(3) 0.019(3) 0.024(3) -0.004(2) -0.003(2) 0.002(2)
O61 0.020(3) 0.020(3) 0.027(3) -0.006(2) -0.009(3) -0.002(2)
O23 0.019(3) 0.017(3) 0.023(3) -0.007(2) -0.007(2) 0.001(2)
O20 0.020(3) 0.018(3) 0.019(3) -0.004(2) 0.001(2) 0.002(2)
O10 0.023(3) 0.023(3) 0.022(3) -0.001(2) -0.011(3) 0.002(3)
O37 0.016(3) 0.036(4) 0.027(3) -0.005(3) -0.003(3) -0.001(3)
O38 0.028(4) 0.023(3) 0.024(3) -0.003(3) -0.004(3) 0.002(3)
O31 0.0207(12) 0.0207(12) 0.0207(12) -0.0025(3) -0.0055(4) 0.0003(2)
O66 0.024(3) 0.033(4) 0.030(3) -0.010(3) -0.005(3) -0.003(3)
O42 0.039(4) 0.029(4) 0.047(4) -0.006(3) -0.028(4) -0.001(3)
O1 0.018(3) 0.019(3) 0.029(3) -0.006(3) -0.004(3) 0.002(2)
O69 0.028(3) 0.019(3) 0.023(3) -0.007(2) -0.006(3) 0.004(3)
O71 0.023(3) 0.032(4) 0.035(4) -0.012(3) -0.011(3) 0.006(3)
O70 0.033(4) 0.025(4) 0.042(4) 0.005(3) -0.012(3) 0.006(3)

loop_
_atom_type_symbol
_atom_type_description
_atom_type_scat_dispersion_real
_atom_type_scat_dispersion_imag
_atom_type_scat_source
Ho Ho -14.9734 3.7046 'International Tables Vol C Tables 4.2.6.8 and 6.1.1.4'
Na Na 0.1353 0.1239 'International Tables Vol C Tables 4.2.6.8 and 6.1.1.4'
O O 0.0492 0.0322 'International Tables Vol C Tables 4.2.6.8 and 6.1.1.4'
W W -5.4734 5.5774 'International Tables Vol C Tables 4.2.6.8 and 6.1.1.4'
H H 0.0000 0.0000 'International Tables Vol C Tables 4.2.6.8 and 6.1.1.4'

loop_
_exptl_crystal_face_index_h
_exptl_crystal_face_index_k
_exptl_crystal_face_index_l
_exptl_crystal_face_perp_dist
_exptl_oxdiff_crystal_face_indexfrac_h
_exptl_oxdiff_crystal_face_indexfrac_k
_exptl_oxdiff_crystal_face_indexfrac_l
_exptl_oxdiff_crystal_face_x
_exptl_oxdiff_crystal_face_y
_exptl_oxdiff_crystal_face_z
0 -1 -13 0.0034 -0.0000 -1.0000 -13.0000 0.1505 1.0036 0.0248
2 8 1 0.0518 2.0000 7.9999 0.9996 0.9363 -0.1495 0.2330
-2 -8 -1 0.0518 -2.0000 -7.9999 -0.9996 -0.9363 0.1495 -0.2330
-8 1 -4 0.2777 -8.0000 1.0001 -3.9996 -0.3238 0.0716 0.9226
8 -1 4 0.2777 8.0000 -1.0001 3.9996 0.3238 -0.0716 -0.9226
0 1 13 0.0034 0.0000 1.0000 13.0000 -0.1505 -1.0036 -0.0248

loop_
_geom_angle_atom_site_label_1
_geom_angle_atom_site_label_2
_geom_angle_atom_site_label_3
_geom_angle
_geom_angle_site_symmetry_1
_geom_angle_site_symmetry_3
O29 W9 O35 83.9(2) . .
O29 W9 O31 77.9(2) . .
O35 W9 O31 73.9(2) . .
O22 W9 O29 91.9(3) . .
O22 W9 O35 157.5(2) . .
O22 W9 O23 91.4(3) . .
O22 W9 O31 83.7(2) . .
O30 W9 O29 101.9(3) . .
O30 W9 O35 98.4(3) . .
O30 W9 O22 104.1(3) . .
O30 W9 O23 101.9(3) . .
O30 W9 O31 172.2(2) . .
O23 W9 O29 154.4(3) . .
O23 W9 O35 83.5(2) . .
O23 W9 O31 77.2(2) . .
O34 W8 O31 73.1(2) . .
O29 W8 O34 83.3(2) . .
O29 W8 O31 77.4(2) . .
O27 W8 O34 84.2(2) . .
O27 W8 O29 155.4(2) . .
O27 W8 O31 78.7(2) . .
O28 W8 O34 98.3(3) . .
O28 W8 O29 99.6(3) . .
O28 W8 O27 103.1(3) . .
O28 W8 O21 104.2(3) . .
O28 W8 O31 171.1(3) . .
O21 W8 O34 157.5(3) . .
O21 W8 O29 91.8(3) . .
O21 W8 O27 91.8(2) . .
O21 W8 O31 84.4(2) . .
O2 W2 O6 73.0(2) . .
O9 W2 O2 83.2(2) . .
O9 W2 O6 75.8(2) . .
O7 W2 O2 82.5(2) . .
O7 W2 O9 152.0(2) . .
O7 W2 O6 77.0(2) . .
O15 W2 O2 156.4(3) . .
O15 W2 O9 91.2(3) . .
O15 W2 O7 92.4(3) . .
O15 W2 O6 83.4(2) . .
O8 W2 O2 99.6(3) . .
O8 W2 O9 104.6(3) . .
O8 W2 O7 101.4(3) . .
O8 W2 O15 104.0(3) . .
O8 W2 O6 172.5(2) . .
O25 W6 O32 84.5(2) . .
O25 W6 O23 154.6(2) . .
O25 W6 O31 78.3(2) . .
O32 W6 O31 73.8(2) . .
O24 W6 O25 101.7(3) . .
O24 W6 O32 96.9(3) . .
O24 W6 O19 104.4(3) . .
O24 W6 O23 101.6(3) . .
O24 W6 O31 170.7(3) . .
O19 W6 O25 92.5(3) . .
O19 W6 O32 158.7(3) . .
O19 W6 O23 91.5(3) . .
O19 W6 O31 84.9(3) . .
O23 W6 O32 82.7(2) . .
O23 W6 O31 77.1(2) . .
O13 W5 O5 83.9(2) . .
O13 W5 O6 77.4(2) . .
O7 W5 O13 155.5(3) . .
O7 W5 O5 84.1(3) . .
O7 W5 O6 78.7(2) . .
O5 W5 O6 73.7(2) . .
O18 W5 O13 91.3(3) . .
O18 W5 O7 91.7(3) . .
O18 W5 O5 157.7(3) . .
O18 W5 O6 84.0(2) . .
O14 W5 O13 100.8(3) . .
O14 W5 O7 102.0(3) . .
O14 W5 O5 97.8(3) . .
O14 W5 O6 171.4(2) . .
O14 W5 O18 104.5(3) . .
O13 W4 O4 84.0(2) . .
O13 W4 O6 78.3(2) . .
O11 W4 O13 155.3(3) . .
O11 W4 O4 83.3(2) . .
O11 W4 O6 77.9(2) . .
O12 W4 O13 102.0(3) . .
O12 W4 O11 100.9(3) . .
O12 W4 O4 99.7(3) . .
O12 W4 O6 173.6(3) . .
O12 W4 O17 103.6(3) . .
O4 W4 O6 74.0(2) . .
O17 W4 O13 91.1(3) . .
O17 W4 O11 92.2(3) . .
O17 W4 O4 156.7(2) . .
O17 W4 O6 82.7(2) . .
O3 W3 O6 73.8(2) . .
O9 W3 O3 83.2(2) . .
O9 W3 O6 77.5(2) . .
O11 W3 O3 83.2(2) . .
O11 W3 O9 154.4(3) . .
O11 W3 O6 77.9(2) . .
O16 W3 O3 158.3(3) . .
O16 W3 O9 92.0(3) . .
O16 W3 O11 92.7(3) . .
O16 W3 O6 84.5(2) . .
O10 W3 O3 96.6(3) . .
O10 W3 O9 101.1(3) . .
O10 W3 O11 101.9(3) . .
O10 W3 O6 170.4(3) . .
O10 W3 O16 105.1(3) . .
O25 W7 O33 82.6(2) . .
O25 W7 O31 76.7(2) . .
O33 W7 O31 73.0(2) . .
O27 W7 O25 153.8(2) . .
O27 W7 O33 83.8(2) . .
O27 W7 O31 78.0(2) . .
O26 W7 O25 101.6(3) . .
O26 W7 O33 97.8(3) . .
O26 W7 O27 102.4(3) . .
O26 W7 O20 105.1(3) . .
O26 W7 O31 170.8(3) . .
O20 W7 O25 90.9(3) . .
O20 W7 O33 157.0(2) . .
O20 W7 O27 92.9(3) . .
O20 W7 O31 84.0(2) . .
O2 W1 O5 87.0(3) . .
O2 W1 O4 153.8(2) . .
O2 W1 O6 77.9(2) . .
O3 W1 O2 89.4(3) . .
O3 W1 O5 153.6(3) . .
O3 W1 O4 86.3(3) . .
O3 W1 O6 77.6(2) . .
O5 W1 O4 85.5(3) . .
O5 W1 O6 76.1(2) . .
O4 W1 O6 75.9(2) . .
O1 W1 O2 104.7(3) . .
O1 W1 O3 104.3(3) . .
O1 W1 O5 101.9(3) . .
O1 W1 O4 101.4(3) . .
O1 W1 O6 176.7(3) . .
O34 W10 O35 87.2(3) . .
O34 W10 O32 154.2(2) . .
O34 W10 O33 88.0(3) . .
O34 W10 O31 77.3(2) . .
O35 W10 O31 77.2(2) . .
O32 W10 O35 86.3(3) . .
O32 W10 O31 76.9(2) . .
O33 W10 O35 154.4(2) . .
O33 W10 O32 87.2(3) . .
O33 W10 O31 77.3(2) . .
O36 W10 O34 103.9(3) . .
O36 W10 O35 101.7(3) . .
O36 W10 O32 101.9(3) . .
O36 W10 O33 103.8(3) . .
O36 W10 O31 178.4(3) . .
O22 Ho1 O19 73.3(2) . .
O22 Ho1 O21 74.0(2) . .
O22 Ho1 O20 115.51(19) . .
O15 Ho1 O22 139.4(2) . .
O15 Ho1 O19 75.1(2) . .
O15 Ho1 O16 75.5(2) . .
O15 Ho1 O18 75.0(2) . .
O15 Ho1 O21 144.2(2) . .
O15 Ho1 O17 117.6(2) . .
O15 Ho1 O20 78.2(2) . .
O19 Ho1 O21 115.7(2) . .
O16 Ho1 O22 143.0(2) . .
O16 Ho1 O19 141.5(2) . .
O16 Ho1 O18 118.0(2) . .
O16 Ho1 O21 77.2(2) . .
O16 Ho1 O20 76.7(2) . .
O18 Ho1 O22 73.7(2) . .
O18 Ho1 O19 77.0(2) . .
O18 Ho1 O21 139.4(2) . .
O18 Ho1 O20 144.2(2) . .
O17 Ho1 O22 77.2(2) . .
O17 Ho1 O19 143.4(2) . .
O17 Ho1 O16 73.5(2) . .
O17 Ho1 O18 74.2(2) . .
O17 Ho1 O21 75.4(2) . .
O17 Ho1 O20 140.5(2) . .
O20 Ho1 O19 73.4(2) . .
O20 Ho1 O21 73.3(2) . .
Na5 Na6 Na7 166.93(14) . .
O56 Na6 Na5 90.37(18) . .
O56 Na6 Na7 80.00(18) . .
O55 Na6 Na5 42.50(17) . .
O55 Na6 Na7 146.1(2) . .
O55 Na6 O56 93.5(2) . .
O55 Na6 O54 85.5(2) . .
O55 Na6 O57 85.5(2) . .
O55 Na6 O58 105.0(3) . .
O55 Na6 O59 165.7(3) . .
O54 Na6 Na5 44.21(17) . .
O54 Na6 Na7 128.3(2) . .
O54 Na6 O56 99.0(2) . .
O54 Na6 O57 89.9(3) . .
O54 Na6 O59 84.2(2) . .
O57 Na6 Na5 94.9(2) . .
O57 Na6 Na7 95.8(2) . .
O57 Na6 O56 171.0(3) . .
O57 Na6 O59 104.3(2) . .
O58 Na6 Na5 146.5(2) . .
O58 Na6 Na7 41.36(17) . .
O58 Na6 O56 82.7(2) . .
O58 Na6 O54 169.3(3) . .
O58 Na6 O57 88.9(3) . .
O58 Na6 O59 85.8(2) . .
O59 Na6 Na5 124.9(2) . .
O59 Na6 Na7 44.59(17) . .
O59 Na6 O56 78.4(2) . .
O51 Na4 Na3 123.6(2) . .
O51 Na4 O49 163.3(3) . .
O51 Na4 O52 93.0(3) . .
O51 Na4 O48 84.5(2) . .
O51 Na4 O50 88.5(2) . .
O51 Na4 O10 77.1(2) . .
O49 Na4 Na3 40.73(17) . .
O49 Na4 O52 102.0(2) . .
O49 Na4 O48 78.8(2) . .
O49 Na4 O50 97.6(2) . .
O49 Na4 O10 98.0(2) . .
O52 Na4 Na3 125.0(2) . .
O52 Na4 O48 153.2(3) . .
O52 Na4 O10 80.6(2) . .
O48 Na4 Na3 42.19(18) . .
O48 Na4 O10 72.8(2) . .
O50 Na4 Na3 123.1(2) . .
O50 Na4 O52 94.0(2) . .
O50 Na4 O48 112.5(3) . .
O50 Na4 O10 164.3(3) . .
O10 Na4 Na3 71.19(17) . .
Na1 Na2 Na3 155.20(14) . .
O46 Na2 Na1 124.9(2) . .
O46 Na2 Na3 40.52(17) . .
O46 Na2 O40 97.7(2) . .
O40 Na2 Na1 42.46(17) . .
O40 Na2 Na3 137.6(2) . .
O41 Na2 Na1 45.09(18) . .
O41 Na2 Na3 143.1(2) . .
O41 Na2 O46 166.3(3) . .
O41 Na2 O40 79.0(2) . .
O41 Na2 O43 102.4(3) . .
O44 Na2 Na1 108.4(2) . .
O44 Na2 Na3 96.03(19) . .
O44 Na2 O46 105.3(3) . .
O44 Na2 O40 88.6(2) . .
O44 Na2 O41 88.0(3) . .
O44 Na2 O43 89.7(2) . .
O43 Na2 Na1 139.7(2) . .
O43 Na2 Na3 41.15(17) . .
O43 Na2 O46 81.4(2) . .
O43 Na2 O40 177.7(3) . .
O42 Na2 Na1 73.5(2) . .
O42 Na2 Na3 84.2(2) . .
O42 Na2 O46 85.6(3) . .
O42 Na2 O40 102.3(3) . .
O42 Na2 O41 82.2(3) . .
O42 Na2 O44 163.6(3) . .
O42 Na2 O43 79.7(3) . .
O40 Na1 Na2 43.95(17) . .
O40 Na1 O28 82.3(2) . .
O40 Na1 O41 77.9(2) . .
O40 Na1 O39 158.8(3) . .
O40 Na1 O37 90.2(3) . .
O40 Na1 O38 108.8(3) . .
O28 Na1 Na2 92.42(19) . .
O28 Na1 O41 70.6(2) . .
O28 Na1 O38 87.5(2) . .
O41 Na1 Na2 42.32(16) . .
O39 Na1 Na2 115.5(2) . .
O39 Na1 O28 95.5(2) . .
O39 Na1 O41 81.5(2) . .
O39 Na1 O37 96.4(3) . .
O39 Na1 O38 92.1(2) . .
O37 Na1 Na2 91.67(19) . .
O37 Na1 O28 164.3(3) . .
O37 Na1 O41 121.3(3) . .
O37 Na1 O38 81.9(2) . .
O38 Na1 Na2 152.2(2) . .
O38 Na1 O41 156.4(3) . .
O12 Na8 Na7 83.14(17) 2_666 .
O68 Na8 Na7 145.6(2) . .
O68 Na8 O12 86.0(2) . 2_666
O68 Na8 O66 82.8(3) . .
O65 Na8 Na7 43.71(18) . .
O65 Na8 O12 93.0(2) . 2_666
O65 Na8 O68 104.8(3) . .
O65 Na8 O67 166.7(3) . .
O65 Na8 O66 85.7(2) . .
O64 Na8 Na7 42.66(18) . .
O64 Na8 O12 92.5(2) . 2_666
O64 Na8 O68 170.9(3) . .
O64 Na8 O65 84.2(3) . .
O64 Na8 O67 88.6(2) . .
O64 Na8 O66 99.3(3) . .
O67 Na8 Na7 125.8(2) . .
O67 Na8 O12 76.1(2) . 2_666
O67 Na8 O68 82.3(2) . .
O67 Na8 O66 106.6(3) . .
O66 Na8 Na7 103.8(2) . .
O66 Na8 O12 168.0(3) . 2_666
Na7 Na9 Na9 133.13(19) . 2_566
O63 Na9 Na9 130.0(2) . 2_566
O63 Na9 Na7 87.80(19) . .
O63 Na9 O62 87.6(2) . 2_566
O63 Na9 O60 95.8(2) . .
O62 Na9 Na9 43.41(17) 2_566 2_566
O62 Na9 Na9 44.89(18) . 2_566
O62 Na9 Na7 102.8(2) . .
O62 Na9 Na7 138.9(2) 2_566 .
O62 Na9 O63 167.8(3) . .
O62 Na9 O62 88.3(3) . 2_566
O62 Na9 O60 95.8(3) . .
O62 Na9 O60 91.7(2) 2_566 .
O62 Na9 O61 94.9(3) . .
O60 Na9 Na9 95.2(2) . 2_566
O60 Na9 Na7 48.21(17) . .
O61 Na9 Na9 139.2(3) . 2_566
O61 Na9 Na7 48.08(17) . .
O61 Na9 O63 87.6(2) . .
O61 Na9 O62 171.3(3) . 2_566
O61 Na9 O60 95.9(2) . .
Na2 Na3 Na4 107.62(12) . .
O46 Na3 Na4 80.41(19) . .
O46 Na3 Na2 41.18(17) . .
O46 Na3 O49 86.9(2) . .
O46 Na3 O45 99.6(3) . .
O46 Na3 O48 99.1(3) . .
O46 Na3 O43 82.0(2) . .
O49 Na3 Na4 39.49(17) . .
O49 Na3 Na2 127.5(2) . .
O49 Na3 O48 76.1(2) . .
O45 Na3 Na4 130.0(2) . .
O45 Na3 Na2 103.4(2) . .
O45 Na3 O49 90.6(2) . .
O45 Na3 O48 156.4(3) . .
O47 Na3 Na4 102.8(2) . .
O47 Na3 Na2 130.5(2) . .
O47 Na3 O46 171.2(3) . .
O47 Na3 O49 100.7(3) . .
O47 Na3 O45 84.8(3) . .
O47 Na3 O48 78.8(3) . .
O47 Na3 O43 90.1(3) . .
O48 Na3 Na4 40.62(16) . .
O48 Na3 Na2 100.19(19) . .
O43 Na3 Na4 133.9(2) . .
O43 Na3 Na2 41.08(17) . .
O43 Na3 O49 168.3(3) . .
O43 Na3 O45 94.8(3) . .
O43 Na3 O48 102.1(2) . .
Na6 Na5 Na5 123.94(16) . 2_567
O8 Na5 Na6 125.9(2) 2_667 .
O8 Na5 Na5 100.2(2) 2_667 2_567
O8 Na5 O54 169.3(3) 2_667 .
O55 Na5 Na6 41.96(17) . .
O55 Na5 Na5 132.8(2) . 2_567
O55 Na5 O8 85.8(2) . 2_667
O55 Na5 O53 91.4(2) . 2_567
O55 Na5 O54 84.4(2) . .
O55 Na5 O52 99.9(2) . .
O53 Na5 Na6 137.7(2) . .
O53 Na5 Na6 95.6(2) 2_567 .
O53 Na5 Na5 41.36(17) 2_567 2_567
O53 Na5 Na5 41.72(17) . 2_567
O53 Na5 O8 95.7(2) . 2_667
O53 Na5 O8 99.6(2) 2_567 2_667
O53 Na5 O55 174.4(3) . .
O53 Na5 O53 83.1(3) . 2_567
O53 Na5 O54 85.1(2) 2_567 .
O53 Na5 O54 94.4(3) . .
O53 Na5 O52 85.6(2) . .
O53 Na5 O52 168.6(3) 2_567 .
O54 Na5 Na6 43.65(17) . .
O54 Na5 Na5 89.7(2) . 2_567
O52 Na5 Na6 91.80(19) . .
O52 Na5 Na5 127.3(2) . 2_567
O52 Na5 O8 82.9(2) . 2_667
O52 Na5 O54 94.4(2) . .
Na6 Na7 Na8 141.53(14) . .
Na9 Na7 Na6 121.75(14) . .
Na9 Na7 Na8 96.71(12) . .
O60 Na7 Na6 130.3(2) . .
O60 Na7 Na8 75.74(19) . .
O60 Na7 Na9 47.04(17) . .
O60 Na7 O65 91.1(2) . .
O60 Na7 O64 81.6(2) . .
O60 Na7 O59 86.5(2) . .
O65 Na7 Na6 138.2(2) . .
O65 Na7 Na8 40.67(16) . .
O65 Na7 Na9 80.35(18) . .
O64 Na7 Na6 108.3(2) . .
O64 Na7 Na8 40.24(17) . .
O64 Na7 Na9 123.6(2) . .
O64 Na7 O65 79.0(2) . .
O64 Na7 O59 117.7(2) . .
O58 Na7 Na6 41.92(18) . .
O58 Na7 Na8 103.7(2) . .
O58 Na7 Na9 148.7(2) . .
O58 Na7 O60 162.0(3) . .
O58 Na7 O65 100.0(3) . .
O58 Na7 O64 86.7(2) . .
O58 Na7 O59 86.9(2) . .
O58 Na7 O61 102.8(3) . .
O59 Na7 Na6 45.13(17) . .
O59 Na7 Na8 152.9(2) . .
O59 Na7 Na9 85.44(19) . .
O59 Na7 O65 162.5(3) . .
O61 Na7 Na6 90.20(19) . .
O61 Na7 Na8 119.6(2) . .
O61 Na7 Na9 46.07(17) . .
O61 Na7 O60 92.8(2) . .
O61 Na7 O65 81.8(2) . .
O61 Na7 O64 159.8(3) . .
O61 Na7 O59 81.1(2) . .
W1 O2 W2 117.0(3) . .
W10 O34 W8 116.4(3) . .
W6 O25 W7 114.2(3) . .
W9 O29 W8 113.4(3) . .
W10 O35 W9 114.7(3) . .
W10 O32 W6 114.8(3) . .
W1 O3 W3 115.5(3) . .
W2 O9 W3 115.6(3) . .
W4 O13 W5 112.9(3) . .
W5 O7 W2 114.5(3) . .
W3 O11 W4 113.3(3) . .
Na3 O46 Na2 98.3(2) . .
W1 O5 W5 116.9(3) . .
W10 O33 W7 116.2(3) . .
W9 O22 Ho1 132.6(3) . .
W8 O27 W7 113.7(3) . .
W2 O15 Ho1 131.1(3) . .
Na4 O49 Na3 99.8(3) . .
Na9 O62 Na9 91.7(3) . 2_566
W4 O12 Na8 134.1(3) . 2_666
W1 O4 W4 115.5(3) . .
Na1 O40 Na2 93.6(2) . .
W6 O19 Ho1 131.2(3) . .
W8 O28 Na1 144.2(3) . .
W5 O6 W2 88.8(2) . .
W4 O6 W2 173.4(3) . .
W4 O6 W5 90.7(2) . .
W4 O6 W3 89.8(2) . .
W3 O6 W2 90.0(2) . .
W3 O6 W5 173.6(3) . .
W1 O6 W2 92.0(2) . .
W1 O6 W5 93.2(2) . .
W1 O6 W4 94.6(2) . .
W1 O6 W3 93.1(2) . .
W2 O8 Na5 154.7(4) . 2_667
W3 O16 Ho1 129.8(3) . .
W5 O18 Ho1 129.9(3) . .
W8 O21 Ho1 131.3(3) . .
Na6 O55 Na5 95.5(3) . .
Na5 O53 Na5 96.9(2) . 2_567
Na6 O54 Na5 92.1(2) . .
Na9 O60 Na7 84.7(2) . .
Na5 O52 Na4 131.3(3) . .
Na8 O65 Na7 95.6(2) . .
Na2 O41 Na1 92.6(2) . .
Na4 O48 Na3 97.2(3) . .
Na8 O64 Na7 97.1(3) . .
Na2 O43 Na3 97.8(2) . .
W4 O17 Ho1 131.8(3) . .
Na7 O58 Na6 96.7(3) . .
Na7 O59 Na6 90.3(2) . .
Na9 O61 Na7 85.8(2) . .
W9 O23 W6 114.0(3) . .
W7 O20 Ho1 132.0(3) . .
W3 O10 Na4 131.6(3) . .
W9 O31 W8 90.2(2) . .
W9 O31 W7 172.2(3) . .
W8 O31 W7 88.5(2) . .
W6 O31 W9 90.6(2) . .
W6 O31 W8 172.3(3) . .
W6 O31 W7 89.6(2) . .
W10 O31 W9 94.3(2) . .
W10 O31 W8 93.1(2) . .
W10 O31 W6 94.4(2) . .
W10 O31 W7 93.5(2) . .

loop_
_geom_bond_atom_site_label_1
_geom_bond_atom_site_label_2
_geom_bond_distance
_geom_bond_site_symmetry_2
W9 O29 1.951(6) .
W9 O35 2.033(6) .
W9 O22 1.789(6) .
W9 O30 1.735(6) .
W9 O23 1.940(6) .
W9 O31 2.307(6) .
W8 O34 2.017(6) .
W8 O29 1.966(6) .
W8 O27 1.932(6) .
W8 O28 1.750(6) .
W8 O21 1.791(6) .
W8 O31 2.316(6) .
W2 O2 2.022(6) .
W2 O9 1.953(6) .
W2 O7 1.950(6) .
W2 O15 1.791(6) .
W2 O6 2.371(6) .
W2 O8 1.725(6) .
W6 O25 1.928(6) .
W6 O32 2.030(6) .
W6 O24 1.732(6) .
W6 O19 1.781(6) .
W6 O23 1.961(6) .
W6 O31 2.295(6) .
W5 O13 1.976(6) .
W5 O7 1.944(6) .
W5 O5 1.988(6) .
W5 O6 2.309(6) .
W5 O18 1.800(6) .
W5 O14 1.746(6) .
W4 O13 1.952(6) .
W4 O11 1.946(6) .
W4 O12 1.741(6) .
W4 O4 2.012(6) .
W4 O6 2.294(6) .
W4 O17 1.795(6) .
W3 O3 2.039(6) .
W3 O9 1.953(6) .
W3 O11 1.935(6) .
W3 O6 2.301(6) .
W3 O16 1.788(6) .
W3 O10 1.730(6) .
W7 O25 1.960(6) .
W7 O33 2.023(6) .
W7 O27 1.945(6) .
W7 O26 1.721(6) .
W7 O20 1.793(6) .
W7 O31 2.336(6) .
W1 O2 1.890(6) .
W1 O3 1.879(6) .
W1 O5 1.911(6) .
W1 O4 1.948(6) .
W1 O6 2.265(6) .
W1 O1 1.740(6) .
W10 O34 1.879(6) .
W10 O35 1.930(6) .
W10 O32 1.924(6) .
W10 O33 1.909(6) .
W10 O36 1.752(6) .
W10 O31 2.245(6) .
Ho1 O22 2.366(6) .
Ho1 O15 2.346(6) .
Ho1 O19 2.380(6) .
Ho1 O16 2.356(6) .
Ho1 O18 2.364(6) .
Ho1 O21 2.387(6) .
Ho1 O17 2.352(6) .
Ho1 O20 2.371(6) .
Na6 Na5 3.517(5) .
Na6 Na7 3.521(5) .
Na6 O56 2.504(7) .
Na6 O55 2.363(7) .
Na6 O54 2.430(7) .
Na6 O57 2.431(8) .
Na6 O58 2.369(7) .
Na6 O59 2.496(7) .
Na4 Na3 3.718(5) .
Na4 O51 2.332(7) .
Na4 O49 2.399(7) .
Na4 O52 2.430(7) .
Na4 O48 2.439(7) .
Na4 O50 2.428(7) .
Na4 O10 2.697(7) .
Na2 Na1 3.534(5) .
Na2 Na3 3.650(5) .
Na2 O46 2.429(7) .
Na2 O40 2.458(7) .
Na2 O41 2.382(7) .
Na2 O44 2.365(7) .
Na2 O43 2.421(7) .
Na2 O42 2.333(8) .
Na1 O40 2.391(8) .
Na1 O28 2.456(7) .
Na1 O41 2.506(8) .
Na1 O39 2.436(7) .
Na1 O37 2.444(7) .
Na1 O38 2.458(7) .
Na8 Na7 3.620(5) .
Na8 O12 2.681(7) 2_666
Na8 O68 2.400(7) .
Na8 O65 2.371(7) .
Na8 O64 2.357(7) .
Na8 O67 2.385(7) .
Na8 O66 2.437(8) .
Na9 Na9 3.318(7) 2_566
Na9 Na7 3.198(5) .
Na9 O63 2.327(7) .
Na9 O62 2.342(7) 2_566
Na9 O62 2.281(7) .
Na9 O60 2.350(7) .
Na9 O61 2.309(7) .
Na3 O46 2.397(7) .
Na3 O49 2.462(7) .
Na3 O45 2.451(8) .
Na3 O47 2.254(7) .
Na3 O48 2.517(8) .
Na3 O43 2.424(7) .
Na5 Na5 3.584(7) 2_567
Na5 O8 2.446(7) 2_667
Na5 O55 2.388(7) .
Na5 O53 2.403(7) 2_567
Na5 O53 2.386(7) .
Na5 O54 2.454(7) .
Na5 O52 2.419(7) .
Na7 O60 2.395(7) .
Na7 O65 2.514(7) .
Na7 O64 2.472(7) .
Na7 O58 2.343(7) .
Na7 O59 2.472(7) .
Na7 O61 2.386(7) .
O62 Na9 2.342(7) 2_566
O12 Na8 2.681(7) 2_666
O8 Na5 2.446(7) 2_667
O53 Na5 2.403(7) 2_567

loop_
_geom_torsion_atom_site_label_1
_geom_torsion_atom_site_label_2
_geom_torsion_atom_site_label_3
_geom_torsion_atom_site_label_4
_geom_torsion
_geom_torsion_site_symmetry_4
O2 W2 O15 Ho1 0.7(9) .
O2 W2 O8 Na5 -120.1(8) 2_667
O2 W1 O3 W3 -76.3(3) .
O34 W8 O28 Na1 174.2(6) .
O34 W8 O21 Ho1 -0.3(9) .
O25 W6 O19 Ho1 -77.0(4) .
O25 W7 O20 Ho1 78.1(4) .
O29 W9 O22 Ho1 77.1(4) .
O29 W8 O28 Na1 -101.3(6) .
O29 W8 O21 Ho1 -77.0(4) .
O35 W9 O22 Ho1 -1.4(10) .
O35 W10 O34 W8 -78.7(3) .
O32 W6 O19 Ho1 4.2(9) .
O32 W10 O34 W8 -3.2(8) .
O3 W3 O16 Ho1 0.9(9) .
O3 W3 O10 Na4 -34.1(4) .
O3 W1 O2 W2 76.4(3) .
O9 W2 O15 Ho1 76.3(4) .
O9 W2 O8 Na5 154.5(8) 2_667
O9 W3 O16 Ho1 -75.7(4) .
O9 W3 O10 Na4 50.2(4) .
O13 W5 O18 Ho1 -78.4(4) .
O13 W4 O12 Na8 165.2(4) 2_666
O13 W4 O17 Ho1 78.2(4) .
O7 W2 O15 Ho1 -75.9(4) .
O7 W2 O8 Na5 -35.9(9) 2_667
O7 W5 O18 Ho1 77.3(4) .
O11 W4 O12 Na8 -24.0(5) 2_666
O11 W4 O17 Ho1 -77.3(4) .
O11 W3 O16 Ho1 79.1(4) .
O11 W3 O10 Na4 -118.5(4) .
O5 W5 O18 Ho1 -1.3(9) .
O5 W1 O2 W2 -77.4(3) .
O5 W1 O3 W3 5.7(8) .
O33 W7 O20 Ho1 5.0(10) .
O33 W10 O34 W8 76.1(3) .
O27 W8 O28 Na1 88.3(6) .
O27 W8 O21 Ho1 78.7(4) .
O27 W7 O20 Ho1 -76.0(4) .
O15 W2 O8 Na5 59.5(9) 2_667
O12 W4 O17 Ho1 -179.1(4) .
O4 W4 O12 Na8 -109.0(4) 2_666
O4 W4 O17 Ho1 0.9(9) .
O4 W1 O2 W2 -4.1(8) .
O4 W1 O3 W3 77.8(3) .
O24 W6 O19 Ho1 -179.7(4) .
O28 W8 O21 Ho1 -177.4(4) .
O6 W2 O15 Ho1 0.7(4) .
O6 W5 O18 Ho1 -1.2(4) .
O6 W4 O17 Ho1 0.2(4) .
O6 W3 O16 Ho1 1.5(4) .
O6 W1 O2 W2 -1.0(3) .
O6 W1 O3 W3 1.5(3) .
O8 W2 O15 Ho1 -178.3(4) .
O16 W3 O10 Na4 145.4(4) .
O21 W8 O28 Na1 -7.0(6) .
O14 W5 O18 Ho1 -179.9(4) .
O30 W9 O22 Ho1 179.9(4) .
O26 W7 O20 Ho1 -179.7(4) .
O36 W10 O34 W8 179.9(3) .
O17 W4 O12 Na8 71.0(5) 2_666
O23 W9 O22 Ho1 -77.5(4) .
O23 W6 O19 Ho1 77.9(4) .
O10 W3 O16 Ho1 -177.8(4) .
O31 W9 O22 Ho1 -0.6(4) .
O31 W8 O21 Ho1 0.2(4) .
O31 W6 O19 Ho1 1.0(4) .
O31 W7 O20 Ho1 1.5(4) .
O31 W10 O34 W8 -1.2(3) .
O1 W1 O2 W2 -179.0(3) .
O1 W1 O3 W3 178.7(3) .
